data_4347487
loop_
_publ_author_name
'Hinz, Alexander'
'Schulz, Axel'
'Villinger, Alexander'

_publ_section_title
;
 Synthesis of Heavy Cyclodipnictadiphosphanes [ClE(\m-P-Ter)]2 [E = P, As,
 Sb, or Bi; Ter = 2,6-bis(2,4,6-trimethylphenyl)phenyl].
;
_journal_issue 7
_journal_name_full 'Inorganic chemistry'
_journal_page_first 3692
_journal_page_last 3699
_journal_paper_doi 10.1021/acs.inorgchem.6b00218
_journal_volume 55
_journal_year 2016
_chemical_formula_moiety 'C48 H50 Cl3 P2 Sb2 -, C9 H17 N2 +, 2.5 (C6 H6)'
_chemical_formula_sum 'C72 H82 Cl3 N2 P2 Sb2'
_chemical_formula_weight 1387.18
_space_group_crystal_system monoclinic
_space_group_IT_number 14
_space_group_name_Hall '-P 2ybc'
_space_group_name_H-M_alt 'P 1 21/c 1'
_atom_sites_solution_hydrogens geom
_audit_creation_method SHELXL-2013
_cell_angle_alpha 90
_cell_angle_beta 94.439(2)
_cell_angle_gamma 90
_cell_formula_units_Z 4
_cell_length_a 14.2886(5)
_cell_length_b 19.7314(7)
_cell_length_c 23.5236(8)
_cell_measurement_reflns_used 9120
_cell_measurement_temperature 123(2)
_cell_measurement_theta_max 26.29
_cell_measurement_theta_min 2.51
_cell_volume 6612.2(4)
_computing_cell_refinement 'Bruker Apex V7.51A'
_computing_data_collection 'Bruker Apex V7.51A'
_computing_data_reduction 'Bruker SAINT'
_computing_molecular_graphics 'ORTEP-3v2.01 (Farrugia, 1997)'
_computing_publication_material SHELXL-2013
_computing_structure_refinement 'SHELXL-2013 (Sheldrick, 2013)'
_computing_structure_solution 'SHELXS-2013 (Sheldrick, 2013)'
_diffrn_ambient_temperature 123(2)
_diffrn_measured_fraction_theta_full 0.999
_diffrn_measured_fraction_theta_max 0.999
_diffrn_measurement_device_type 'Bruker Apex Kappa-II-CCD-diffractometer'
_diffrn_measurement_method 'phi and omega scans'
_diffrn_radiation_monochromator graphite
_diffrn_radiation_source 'sealed tube'
_diffrn_radiation_type MoK\a
_diffrn_radiation_wavelength 0.71073
_diffrn_reflns_av_R_equivalents 0.0728
_diffrn_reflns_av_unetI/netI 0.0641
_diffrn_reflns_Laue_measured_fraction_full 0.999
_diffrn_reflns_Laue_measured_fraction_max 0.999
_diffrn_reflns_limit_h_max 21
_diffrn_reflns_limit_h_min -21
_diffrn_reflns_limit_k_max 29
_diffrn_reflns_limit_k_min -29
_diffrn_reflns_limit_l_max 33
_diffrn_reflns_limit_l_min -35
_diffrn_reflns_number 187160
_diffrn_reflns_point_group_measured_fraction_full 0.999
_diffrn_reflns_point_group_measured_fraction_max 0.999
_diffrn_reflns_theta_full 25.242
_diffrn_reflns_theta_max 32.500
_diffrn_reflns_theta_min 2.162
_exptl_absorpt_coefficient_mu 1.029
_exptl_absorpt_correction_T_max 0.7464
_exptl_absorpt_correction_T_min 0.7061
_exptl_absorpt_correction_type multi-scan
_exptl_absorpt_process_details '(SADABS; Sheldrick, 2004)'
_exptl_crystal_colour colourless
_exptl_crystal_density_diffrn 1.393
_exptl_crystal_description block
_exptl_crystal_F_000 2844
_exptl_crystal_size_max 0.140
_exptl_crystal_size_mid 0.110
_exptl_crystal_size_min 0.090
_refine_diff_density_max 1.123
_refine_diff_density_min -0.909
_refine_diff_density_rms 0.113
_refine_ls_extinction_method none
_refine_ls_goodness_of_fit_ref 1.014
_refine_ls_hydrogen_treatment constr
_refine_ls_matrix_type full
_refine_ls_number_parameters 919
_refine_ls_number_reflns 23930
_refine_ls_number_restraints 771
_refine_ls_restrained_S_all 1.017
_refine_ls_R_factor_all 0.0802
_refine_ls_R_factor_gt 0.0399
_refine_ls_shift/su_max 0.004
_refine_ls_shift/su_mean 0.000
_refine_ls_structure_factor_coef Fsqd
_refine_ls_weighting_details 'w=1/[\s^2^(Fo^2^)+(0.0244P)^2^+5.1789P] where P=(Fo^2^+2Fc^2^)/3'
_refine_ls_weighting_scheme calc
_refine_ls_wR_factor_gt 0.0693
_refine_ls_wR_factor_ref 0.0832
_reflns_Friedel_coverage 0.000
_reflns_number_gt 15896
_reflns_number_total 23930
_reflns_threshold_expression 'I > 2\s(I)'
_cod_data_source_file ic6b00218_si_002.cif
_cod_data_source_block ah295b
_cod_original_sg_symbol_H-M 'P 21/c'
_cod_database_code 4347487
_shelx_space_group_comment
;
The symmetry employed for this shelxl refinement is uniquely defined
by the following loop, which should always be used as a source of
symmetry information in preference to the above space-group names.
They are only intended as comments.
;
_shelx_estimated_absorpt_t_min 0.869
_shelx_estimated_absorpt_t_max 0.913
_shelxl_version_number 2013-4

loop_
_space_group_symop_operation_xyz
'x, y, z'
'-x, y+1/2, -z+1/2'
'-x, -y, -z'
'x, -y-1/2, z-1/2'

loop_
_atom_site_label
_atom_site_type_symbol
_atom_site_fract_x
_atom_site_fract_y
_atom_site_fract_z
_atom_site_U_iso_or_equiv
_atom_site_adp_type
_atom_site_occupancy
_atom_site_site_symmetry_order
_atom_site_calc_flag
_atom_site_refinement_flags_posn
_atom_site_refinement_flags_adp
_atom_site_refinement_flags_occupancy
_atom_site_disorder_assembly
_atom_site_disorder_group
Sb1 Sb 0.60134(2) 0.56765(2) 0.27687(2) 0.01966(4) Uani 1 1 d . . . . .
Sb2 Sb 0.40273(2) 0.62670(2) 0.20204(2) 0.01925(4) Uani 1 1 d . . . . .
Cl1 Cl 0.28712(4) 0.54307(3) 0.16046(2) 0.02829(13) Uani 1 1 d . . . . .
Cl2 Cl 0.61535(4) 0.43979(3) 0.28747(2) 0.02859(13) Uani 1 1 d . . . . .
Cl3 Cl 0.56339(4) 0.70662(3) 0.26155(3) 0.02903(13) Uani 1 1 d . . . . .
P1 P 0.42800(4) 0.56005(3) 0.29505(2) 0.01870(11) Uani 1 1 d . . . . .
P2 P 0.53994(4) 0.55633(3) 0.17243(2) 0.01887(11) Uani 1 1 d . . . . .
C1 C 0.41507(16) 0.62266(11) 0.35276(9) 0.0210(4) Uani 1 1 d . . . . .
C2 C 0.33755(17) 0.66744(12) 0.35108(10) 0.0247(5) Uani 1 1 d . . . . .
C3 C 0.33033(19) 0.71419(13) 0.39513(11) 0.0331(6) Uani 1 1 d . . . . .
H3 H 0.2792 0.7451 0.3932 0.040 Uiso 1 1 calc R U . . .
C4 C 0.3958(2) 0.71651(13) 0.44130(11) 0.0346(6) Uani 1 1 d . . . . .
H4 H 0.3912 0.7497 0.4702 0.042 Uiso 1 1 calc R U . . .
C5 C 0.46797(19) 0.67001(12) 0.44506(10) 0.0304(6) Uani 1 1 d . . . . .
H5 H 0.5117 0.6704 0.4776 0.037 Uiso 1 1 calc R U . . .
C6 C 0.47837(17) 0.62215(11) 0.40206(9) 0.0229(5) Uani 1 1 d . . . . .
C7 C 0.25911(17) 0.66395(12) 0.30528(10) 0.0264(5) Uani 1 1 d . . . . .
C8 C 0.24668(17) 0.71421(12) 0.26302(10) 0.0282(5) Uani 1 1 d . . . . .
C9 C 0.17356(18) 0.70723(14) 0.22097(11) 0.0337(6) Uani 1 1 d . . . . .
H9 H 0.1655 0.7410 0.1922 0.040 Uiso 1 1 calc R U . . .
C10 C 0.11199(18) 0.65294(14) 0.21931(12) 0.0350(6) Uani 1 1 d . . . . .
C11 C 0.12168(18) 0.60637(14) 0.26351(11) 0.0342(6) Uani 1 1 d . . . . .
H11 H 0.0781 0.5701 0.2642 0.041 Uiso 1 1 calc R U . . .
C12 C 0.19311(17) 0.61113(13) 0.30686(11) 0.0299(5) Uani 1 1 d . . . . .
C13 C 0.3121(2) 0.77430(13) 0.26243(12) 0.0361(6) Uani 1 1 d . . . . .
H13A H 0.3020 0.7980 0.2259 0.054 Uiso 1 1 calc R U . . .
H13B H 0.3773 0.7586 0.2675 0.054 Uiso 1 1 calc R U . . .
H13C H 0.2995 0.8053 0.2935 0.054 Uiso 1 1 calc R U . . .
C14 C 0.0390(2) 0.64279(18) 0.17020(13) 0.0496(8) Uani 1 1 d . . . . .
H14A H 0.0697 0.6282 0.1364 0.074 Uiso 1 1 calc R U . . .
H14B H 0.0057 0.6855 0.1620 0.074 Uiso 1 1 calc R U . . .
H14C H -0.0058 0.6080 0.1803 0.074 Uiso 1 1 calc R U . . .
C15 C 0.1963(2) 0.56230(15) 0.35600(13) 0.0435(7) Uani 1 1 d . . . . .
H15A H 0.1439 0.5303 0.3505 0.065 Uiso 1 1 calc R U . . .
H15B H 0.1913 0.5874 0.3916 0.065 Uiso 1 1 calc R U . . .
H15C H 0.2558 0.5373 0.3580 0.065 Uiso 1 1 calc R U . . .
C16 C 0.55372(17) 0.57016(12) 0.41279(9) 0.0234(5) Uani 1 1 d . . . . .
C17 C 0.64904(18) 0.58957(13) 0.41563(10) 0.0284(5) Uani 1 1 d . . . . .
C18 C 0.71754(18) 0.54110(14) 0.42908(11) 0.0334(6) Uani 1 1 d . . . . .
H18 H 0.7817 0.5541 0.4299 0.040 Uiso 1 1 calc R U . . .
C19 C 0.69595(19) 0.47436(13) 0.44143(11) 0.0327(6) Uani 1 1 d . . . . .
C20 C 0.60222(18) 0.45645(13) 0.43957(10) 0.0288(5) Uani 1 1 d . . . . .
H20 H 0.5862 0.4112 0.4485 0.035 Uiso 1 1 calc R U . . .
C21 C 0.53050(17) 0.50255(12) 0.42506(9) 0.0245(5) Uani 1 1 d . . . . .
C22 C 0.6785(2) 0.66188(13) 0.40547(12) 0.0370(6) Uani 1 1 d . . . . .
H22A H 0.7405 0.6622 0.3904 0.056 Uiso 1 1 calc R U . . .
H22B H 0.6812 0.6870 0.4415 0.056 Uiso 1 1 calc R U . . .
H22C H 0.6327 0.6834 0.3779 0.056 Uiso 1 1 calc R U . . .
C23 C 0.7721(2) 0.42302(15) 0.45698(14) 0.0503(8) Uani 1 1 d . . . . .
H23A H 0.7481 0.3884 0.4819 0.075 Uiso 1 1 calc R U . . .
H23B H 0.8261 0.4458 0.4769 0.075 Uiso 1 1 calc R U . . .
H23C H 0.7916 0.4015 0.4222 0.075 Uiso 1 1 calc R U . . .
C24 C 0.43063(17) 0.47839(12) 0.42481(10) 0.0272(5) Uani 1 1 d . . . . .
H24A H 0.4093 0.4624 0.3865 0.041 Uiso 1 1 calc R U . . .
H24B H 0.3905 0.5158 0.4355 0.041 Uiso 1 1 calc R U . . .
H24C H 0.4270 0.4412 0.4522 0.041 Uiso 1 1 calc R U . . .
C25 C 0.61150(16) 0.61118(11) 0.12842(9) 0.0208(4) Uani 1 1 d . . . . .
C26 C 0.70916(16) 0.59891(12) 0.12969(10) 0.0244(5) Uani 1 1 d . . . . .
C27 C 0.76299(18) 0.63035(14) 0.09015(11) 0.0330(6) Uani 1 1 d . . . . .
H27 H 0.8287 0.6224 0.0918 0.040 Uiso 1 1 calc R U . . .
C28 C 0.72192(18) 0.67287(14) 0.04867(11) 0.0355(6) Uani 1 1 d . . . . .
H28 H 0.7589 0.6928 0.0213 0.043 Uiso 1 1 calc R U . . .
C29 C 0.62703(17) 0.68617(13) 0.04729(11) 0.0306(5) Uani 1 1 d . . . . .
H29 H 0.5993 0.7162 0.0192 0.037 Uiso 1 1 calc R U . . .
C30 C 0.57105(16) 0.65623(12) 0.08647(10) 0.0231(5) Uani 1 1 d . . . . .
C31 C 0.75927(15) 0.55150(12) 0.17144(10) 0.0242(5) Uani 1 1 d . . . . .
C32 C 0.80800(16) 0.57707(13) 0.22107(11) 0.0290(5) Uani 1 1 d . . . . .
C33 C 0.85513(18) 0.53153(16) 0.25841(11) 0.0374(6) Uani 1 1 d . . . . .
H33 H 0.8874 0.5484 0.2923 0.045 Uiso 1 1 calc R U . . .
C34 C 0.85659(18) 0.46281(16) 0.24791(13) 0.0400(7) Uani 1 1 d . . . . .
C35 C 0.81141(18) 0.43937(14) 0.19753(12) 0.0356(6) Uani 1 1 d . . . . .
H35 H 0.8140 0.3924 0.1890 0.043 Uiso 1 1 calc R U . . .
C36 C 0.76273(16) 0.48206(13) 0.15925(11) 0.0280(5) Uani 1 1 d . . . . .
C37 C 0.8095(2) 0.65179(14) 0.23402(13) 0.0407(7) Uani 1 1 d . . . . .
H37A H 0.8461 0.6754 0.2066 0.061 Uiso 1 1 calc R U . . .
H37B H 0.8383 0.6592 0.2727 0.061 Uiso 1 1 calc R U . . .
H37C H 0.7452 0.6693 0.2312 0.061 Uiso 1 1 calc R U . . .
C38 C 0.9014(2) 0.41411(19) 0.29141(16) 0.0661(11) Uani 1 1 d . . . . .
H38A H 0.9281 0.3757 0.2718 0.099 Uiso 1 1 calc R U . . .
H38B H 0.8539 0.3976 0.3159 0.099 Uiso 1 1 calc R U . . .
H38C H 0.9514 0.4374 0.3147 0.099 Uiso 1 1 calc R U . . .
C39 C 0.71487(19) 0.45365(15) 0.10543(12) 0.0383(6) Uani 1 1 d . . . . .
H39A H 0.7461 0.4705 0.0726 0.057 Uiso 1 1 calc R U . . .
H39B H 0.6489 0.4678 0.1021 0.057 Uiso 1 1 calc R U . . .
H39C H 0.7183 0.4041 0.1065 0.057 Uiso 1 1 calc R U . . .
C40 C 0.46913(16) 0.67561(12) 0.08010(9) 0.0217(5) Uani 1 1 d . . . . .
C41 C 0.44185(16) 0.74027(12) 0.09797(9) 0.0227(5) Uani 1 1 d . . . . .
C42 C 0.34739(16) 0.75883(12) 0.08999(10) 0.0254(5) Uani 1 1 d . . . . .
H42 H 0.3287 0.8021 0.1027 0.030 Uiso 1 1 calc R U . . .
C43 C 0.28025(17) 0.71580(13) 0.06409(10) 0.0283(5) Uani 1 1 d . . . . .
C44 C 0.30916(17) 0.65293(13) 0.04572(10) 0.0283(5) Uani 1 1 d . . . . .
H44 H 0.2639 0.6232 0.0275 0.034 Uiso 1 1 calc R U . . .
C45 C 0.40229(17) 0.63196(12) 0.05304(9) 0.0234(5) Uani 1 1 d . . . . .
C46 C 0.51170(18) 0.78950(12) 0.12567(11) 0.0298(5) Uani 1 1 d . . . . .
H46A H 0.5491 0.8092 0.0966 0.045 Uiso 1 1 calc R U . . .
H46B H 0.5532 0.7657 0.1542 0.045 Uiso 1 1 calc R U . . .
H46C H 0.4783 0.8256 0.1443 0.045 Uiso 1 1 calc R U . . .
C47 C 0.17880(17) 0.73709(15) 0.05480(13) 0.0414(7) Uani 1 1 d . . . . .
H47A H 0.1678 0.7580 0.0171 0.062 Uiso 1 1 calc R U . . .
H47B H 0.1644 0.7699 0.0842 0.062 Uiso 1 1 calc R U . . .
H47C H 0.1383 0.6973 0.0571 0.062 Uiso 1 1 calc R U . . .
C48 C 0.4296(2) 0.56324(13) 0.03171(11) 0.0330(6) Uani 1 1 d . . . . .
H48A H 0.3729 0.5363 0.0223 0.050 Uiso 1 1 calc R U . . .
H48B H 0.4695 0.5401 0.0614 0.050 Uiso 1 1 calc R U . . .
H48C H 0.4640 0.5687 -0.0024 0.050 Uiso 1 1 calc R U . . .
C49A C 0.3563(3) 0.3641(3) 0.21101(18) 0.0374(9) Uani 0.830(3) 1 d D U P A 1
C50A C 0.3239(3) 0.36813(18) 0.27006(14) 0.0347(8) Uani 0.830(3) 1 d D U P A 1
H50A H 0.3783 0.3797 0.2969 0.042 Uiso 0.830(3) 1 calc R U P A 1
H50B H 0.3011 0.3229 0.2808 0.042 Uiso 0.830(3) 1 calc R U P A 1
C51A C 0.2464(2) 0.41961(17) 0.27681(15) 0.0373(8) Uani 0.830(3) 1 d D U P A 1
H51A H 0.2460 0.4311 0.3178 0.045 Uiso 0.830(3) 1 calc R U P A 1
H51B H 0.2621 0.4615 0.2564 0.045 Uiso 0.830(3) 1 calc R U P A 1
C52A C 0.1489(3) 0.3980(2) 0.25551(18) 0.0552(10) Uani 0.830(3) 1 d D U P A 1
H52A H 0.1044 0.4347 0.2635 0.066 Uiso 0.830(3) 1 calc R U P A 1
H52B H 0.1314 0.3575 0.2771 0.066 Uiso 0.830(3) 1 calc R U P A 1
C53A C 0.1381(3) 0.3819(2) 0.19265(18) 0.0578(10) Uani 0.830(3) 1 d D U P A 1
H53A H 0.1522 0.4231 0.1710 0.069 Uiso 0.830(3) 1 calc R U P A 1
H53B H 0.0718 0.3695 0.1821 0.069 Uiso 0.830(3) 1 calc R U P A 1
C54A C 0.2006(3) 0.3247(2) 0.17484(18) 0.0529(10) Uani 0.830(3) 1 d D U P A 1
H54A H 0.2028 0.2887 0.2042 0.064 Uiso 0.830(3) 1 calc R U P A 1
H54B H 0.1734 0.3050 0.1386 0.064 Uiso 0.830(3) 1 calc R U P A 1
N1A N 0.2964(3) 0.34794(16) 0.16740(13) 0.0405(7) Uani 0.830(3) 1 d D U P A 1
C55A C 0.3189(3) 0.3522(2) 0.10752(17) 0.0517(10) Uani 0.830(3) 1 d D U P A 1
H55A H 0.2682 0.3767 0.0850 0.062 Uiso 0.830(3) 1 calc R U P A 1
H55B H 0.3234 0.3061 0.0915 0.062 Uiso 0.830(3) 1 calc R U P A 1
C56A C 0.4107(4) 0.3890(2) 0.10362(18) 0.0587(10) Uani 0.830(3) 1 d D U P A 1
H56A H 0.4345 0.3800 0.0659 0.070 Uiso 0.830(3) 1 calc R U P A 1
H56B H 0.3999 0.4384 0.1066 0.070 Uiso 0.830(3) 1 calc R U P A 1
C57A C 0.4831(3) 0.3678(3) 0.14924(18) 0.0513(10) Uani 0.830(3) 1 d D U P A 1
H57A H 0.4999 0.3196 0.1442 0.062 Uiso 0.830(3) 1 calc R U P A 1
H57B H 0.5405 0.3955 0.1473 0.062 Uiso 0.830(3) 1 calc R U P A 1
N2A N 0.4446(2) 0.3773(3) 0.20344(13) 0.0327(7) Uani 0.830(3) 1 d D U P A 1
H2A H 0.4814 0.3924 0.2324 0.039 Uiso 0.830(3) 1 calc R U P A 1
C49B C 0.3148(9) 0.3637(12) 0.1560(6) 0.048(3) Uani 0.170(3) 1 d D U P A 2
C50B C 0.2096(9) 0.3699(9) 0.1545(7) 0.056(3) Uani 0.170(3) 1 d D U P A 2
H50C H 0.1828 0.3634 0.1148 0.067 Uiso 0.170(3) 1 calc R U P A 2
H50D H 0.1934 0.4163 0.1664 0.067 Uiso 0.170(3) 1 calc R U P A 2
C51B C 0.1650(13) 0.3191(10) 0.1928(6) 0.060(3) Uani 0.170(3) 1 d D U P A 2
H51C H 0.0983 0.3145 0.1786 0.072 Uiso 0.170(3) 1 calc R U P A 2
H51D H 0.1952 0.2747 0.1872 0.072 Uiso 0.170(3) 1 calc R U P A 2
C52B C 0.1676(10) 0.3315(10) 0.2556(6) 0.057(3) Uani 0.170(3) 1 d D U P A 2
H52C H 0.1354 0.2936 0.2735 0.069 Uiso 0.170(3) 1 calc R U P A 2
H52D H 0.1322 0.3735 0.2623 0.069 Uiso 0.170(3) 1 calc R U P A 2
C53B C 0.2659(10) 0.3383(8) 0.2843(6) 0.051(3) Uani 0.170(3) 1 d D U P A 2
H53C H 0.3001 0.2951 0.2805 0.061 Uiso 0.170(3) 1 calc R U P A 2
H53D H 0.2619 0.3472 0.3254 0.061 Uiso 0.170(3) 1 calc R U P A 2
C54B C 0.3203(12) 0.3953(9) 0.2585(7) 0.048(3) Uani 0.170(3) 1 d D U P A 2
H54C H 0.2776 0.4341 0.2498 0.058 Uiso 0.170(3) 1 calc R U P A 2
H54D H 0.3708 0.4107 0.2867 0.058 Uiso 0.170(3) 1 calc R U P A 2
N1B N 0.3621(10) 0.3743(14) 0.2059(6) 0.048(3) Uani 0.170(3) 1 d D U P A 2
C55B C 0.4637(10) 0.378(2) 0.2139(7) 0.045(3) Uani 0.170(3) 1 d D U P A 2
H55C H 0.4855 0.3457 0.2443 0.054 Uiso 0.170(3) 1 calc R U P A 2
H55D H 0.4815 0.4241 0.2274 0.054 Uiso 0.170(3) 1 calc R U P A 2
C56B C 0.5136(10) 0.3629(13) 0.1620(7) 0.045(3) Uani 0.170(3) 1 d D U P A 2
H56C H 0.5737 0.3881 0.1639 0.054 Uiso 0.170(3) 1 calc R U P A 2
H56D H 0.5284 0.3139 0.1611 0.054 Uiso 0.170(3) 1 calc R U P A 2
C57B C 0.4564(10) 0.3818(11) 0.1091(7) 0.044(3) Uani 0.170(3) 1 d D U P A 2
H57C H 0.4505 0.4317 0.1065 0.053 Uiso 0.170(3) 1 calc R U P A 2
H57D H 0.4873 0.3656 0.0754 0.053 Uiso 0.170(3) 1 calc R U P A 2
N2B N 0.3630(9) 0.3510(10) 0.1099(6) 0.046(3) Uani 0.170(3) 1 d D U P A 2
H2B H 0.3394 0.3255 0.0816 0.056 Uiso 0.170(3) 1 calc R U P A 2
C58A C -0.0327(12) -0.0179(7) 0.5503(9) 0.0452(18) Uani 0.5 1 d G U P . .
H58A H -0.0599 -0.0254 0.5853 0.054 Uiso 0.5 1 calc R U P . .
C59A C -0.0898(12) -0.0119(7) 0.4999(9) 0.0417(17) Uani 0.5 1 d G U P . .
H59A H -0.1560 -0.0153 0.5006 0.050 Uiso 0.5 1 calc R U P . .
C60A C -0.0500(11) -0.0010(7) 0.4487(9) 0.0434(18) Uani 0.5 1 d G U P . .
H60A H -0.0890 0.0031 0.4143 0.052 Uiso 0.5 1 calc R U P . .
C58B C 0.0469(12) 0.0040(7) 0.4477(9) 0.0443(17) Uani 0.5 1 d G U P . .
H58B H 0.0741 0.0115 0.4126 0.053 Uiso 0.5 1 calc R U P . .
C59B C 0.1040(11) -0.0020(7) 0.4980(9) 0.0471(18) Uani 0.5 1 d G U P . .
H59B H 0.1703 0.0014 0.4974 0.057 Uiso 0.5 1 calc R U P . .
C60B C 0.0642(12) -0.0129(7) 0.5493(9) 0.0457(18) Uani 0.5 1 d G U P . .
H60B H 0.1033 -0.0170 0.5837 0.055 Uiso 0.5 1 calc R U P . .
C61A C 0.0431(3) 0.3016(2) 0.5714(3) 0.0535(14) Uani 0.636(8) 1 d G U P B 1
H61A H 0.0748 0.3424 0.5632 0.064 Uiso 0.636(8) 1 calc R U P B 1
C62A C -0.0132(4) 0.2989(2) 0.6169(2) 0.0539(14) Uani 0.636(8) 1 d G U P B 1
H62A H -0.0200 0.3379 0.6399 0.065 Uiso 0.636(8) 1 calc R U P B 1
C63A C -0.0596(3) 0.2393(3) 0.62877(15) 0.0495(13) Uani 0.636(8) 1 d G U P B 1
H63A H -0.0981 0.2375 0.6599 0.059 Uiso 0.636(8) 1 calc R U P B 1
C64A C -0.0496(3) 0.18223(19) 0.5951(2) 0.0482(13) Uani 0.636(8) 1 d G U P B 1
H64A H -0.0813 0.1414 0.6032 0.058 Uiso 0.636(8) 1 calc R U P B 1
C65A C 0.0067(4) 0.1849(2) 0.54953(18) 0.0484(13) Uani 0.636(8) 1 d G U P B 1
H65A H 0.0135 0.1459 0.5265 0.058 Uiso 0.636(8) 1 calc R U P B 1
C66A C 0.0531(3) 0.2445(3) 0.53766(16) 0.0501(14) Uani 0.636(8) 1 d G U P B 1
H66A H 0.0916 0.2463 0.5065 0.060 Uiso 0.636(8) 1 calc R U P B 1
C61B C 0.0639(4) 0.2774(5) 0.5495(3) 0.047(2) Uani 0.364(8) 1 d G U P B 2
H61B H 0.1068 0.3014 0.5280 0.056 Uiso 0.364(8) 1 calc R U P B 2
C62B C 0.0259(7) 0.3086(2) 0.5954(4) 0.052(2) Uani 0.364(8) 1 d G U P B 2
H62B H 0.0428 0.3539 0.6053 0.062 Uiso 0.364(8) 1 calc R U P B 2
C63B C -0.0368(6) 0.2735(6) 0.6269(3) 0.051(2) Uani 0.364(8) 1 d G U P B 2
H63B H -0.0628 0.2949 0.6583 0.061 Uiso 0.364(8) 1 calc R U P B 2
C64B C -0.0615(5) 0.2073(5) 0.6124(4) 0.050(2) Uani 0.364(8) 1 d G U P B 2
H64B H -0.1044 0.1833 0.6339 0.060 Uiso 0.364(8) 1 calc R U P B 2
C65B C -0.0235(6) 0.1761(2) 0.5665(5) 0.049(2) Uani 0.364(8) 1 d G U P B 2
H65B H -0.0404 0.1308 0.5566 0.058 Uiso 0.364(8) 1 calc R U P B 2
C66B C 0.0392(5) 0.2111(5) 0.5350(3) 0.046(2) Uani 0.364(8) 1 d G U P B 2
H66B H 0.0652 0.1898 0.5036 0.056 Uiso 0.364(8) 1 calc R U P B 2
C67A C 0.0371(4) 0.3348(6) 0.4001(4) 0.050(2) Uani 0.421(19) 1 d G U P C 1
H67A H -0.0213 0.3156 0.3864 0.060 Uiso 0.421(19) 1 calc R U P C 1
C68A C 0.1203(8) 0.3005(3) 0.3927(4) 0.050(2) Uani 0.421(19) 1 d G U P C 1
H68A H 0.1187 0.2578 0.3740 0.060 Uiso 0.421(19) 1 calc R U P C 1
C69A C 0.2057(5) 0.3286(6) 0.4127(4) 0.0497(19) Uani 0.421(19) 1 d G U P C 1
H69A H 0.2626 0.3052 0.4077 0.060 Uiso 0.421(19) 1 calc R U P C 1
C70A C 0.2081(6) 0.3911(6) 0.4401(4) 0.052(2) Uani 0.421(19) 1 d G U P C 1
H70A H 0.2665 0.4103 0.4538 0.062 Uiso 0.421(19) 1 calc R U P C 1
C71A C 0.1249(10) 0.4254(3) 0.4475(4) 0.052(2) Uani 0.421(19) 1 d G U P C 1
H71A H 0.1265 0.4681 0.4663 0.063 Uiso 0.421(19) 1 calc R U P C 1
C72A C 0.0395(7) 0.3973(6) 0.4275(4) 0.056(2) Uani 0.421(19) 1 d G U P C 1
H72A H -0.0173 0.4208 0.4326 0.068 Uiso 0.421(19) 1 calc R U P C 1
C67B C 0.0535(5) 0.3182(4) 0.3973(3) 0.0520(16) Uani 0.579(19) 1 d G U P C 2
H67B H 0.0081 0.2866 0.3820 0.062 Uiso 0.579(19) 1 calc R U P C 2
C68B C 0.1486(7) 0.3056(3) 0.3935(3) 0.0513(16) Uani 0.579(19) 1 d G U P C 2
H68B H 0.1681 0.2653 0.3756 0.062 Uiso 0.579(19) 1 calc R U P C 2
C69B C 0.2150(2) 0.3518(5) 0.4158(3) 0.0492(15) Uani 0.579(19) 1 d G U P C 2
H69B H 0.2800 0.3431 0.4132 0.059 Uiso 0.579(19) 1 calc R U P C 2
C70B C 0.1865(5) 0.4107(4) 0.4419(2) 0.0423(15) Uani 0.579(19) 1 d G U P C 2
H70B H 0.2319 0.4422 0.4572 0.051 Uiso 0.579(19) 1 calc R U P C 2
C71B C 0.0915(7) 0.4233(2) 0.4457(3) 0.0500(15) Uani 0.579(19) 1 d G U P C 2
H71B H 0.0720 0.4635 0.4636 0.060 Uiso 0.579(19) 1 calc R U P C 2
C72B C 0.0250(2) 0.3771(5) 0.4234(3) 0.0504(15) Uani 0.579(19) 1 d G U P C 2
H72B H -0.0399 0.3857 0.4260 0.061 Uiso 0.579(19) 1 calc R U P C 2

loop_
_atom_site_aniso_label
_atom_site_aniso_U_11
_atom_site_aniso_U_22
_atom_site_aniso_U_33
_atom_site_aniso_U_23
_atom_site_aniso_U_13
_atom_site_aniso_U_12
Sb1 0.02186(7) 0.01992(8) 0.01721(7) 0.00018(6) 0.00168(5) 0.00167(6)
Sb2 0.02152(7) 0.01896(7) 0.01767(7) 0.00241(6) 0.00403(5) 0.00294(6)
Cl1 0.0279(3) 0.0323(3) 0.0242(3) 0.0036(2) -0.0012(2) -0.0050(2)
Cl2 0.0382(3) 0.0207(3) 0.0273(3) 0.0030(2) 0.0048(2) 0.0079(2)
Cl3 0.0366(3) 0.0183(3) 0.0327(3) -0.0008(2) 0.0057(2) -0.0019(2)
P1 0.0231(3) 0.0180(3) 0.0152(3) -0.0002(2) 0.0028(2) 0.0008(2)
P2 0.0221(3) 0.0184(3) 0.0164(3) 0.0008(2) 0.0036(2) 0.0018(2)
C1 0.0281(12) 0.0177(11) 0.0178(10) 0.0001(8) 0.0053(9) -0.0017(9)
C2 0.0300(12) 0.0234(12) 0.0216(12) 0.0009(9) 0.0076(9) 0.0029(10)
C3 0.0400(15) 0.0293(14) 0.0311(14) -0.0033(11) 0.0102(11) 0.0085(11)
C4 0.0512(17) 0.0271(14) 0.0267(13) -0.0082(11) 0.0104(12) 0.0016(12)
C5 0.0446(15) 0.0269(13) 0.0199(12) -0.0035(10) 0.0035(10) -0.0050(11)
C6 0.0316(12) 0.0192(11) 0.0182(11) 0.0001(9) 0.0049(9) -0.0011(10)
C7 0.0258(12) 0.0284(13) 0.0259(12) -0.0025(10) 0.0084(10) 0.0089(10)
C8 0.0309(13) 0.0253(13) 0.0296(13) 0.0021(10) 0.0097(10) 0.0093(10)
C9 0.0312(14) 0.0374(15) 0.0331(14) 0.0081(11) 0.0070(11) 0.0149(12)
C10 0.0237(12) 0.0460(17) 0.0361(15) 0.0021(12) 0.0066(11) 0.0082(12)
C11 0.0253(13) 0.0381(15) 0.0400(15) 0.0039(12) 0.0077(11) 0.0013(11)
C12 0.0256(12) 0.0336(14) 0.0314(13) 0.0045(11) 0.0086(10) 0.0051(10)
C13 0.0444(16) 0.0241(13) 0.0405(16) 0.0039(11) 0.0067(12) 0.0070(12)
C14 0.0307(15) 0.073(2) 0.0442(18) 0.0111(16) -0.0012(13) -0.0016(15)
C15 0.0363(15) 0.0483(18) 0.0461(17) 0.0163(14) 0.0044(13) -0.0056(13)
C16 0.0316(12) 0.0250(12) 0.0133(10) -0.0029(9) -0.0012(9) -0.0019(10)
C17 0.0333(13) 0.0290(13) 0.0221(12) 0.0008(10) -0.0029(10) -0.0044(11)
C18 0.0301(13) 0.0388(15) 0.0302(14) -0.0057(11) -0.0044(10) -0.0018(11)
C19 0.0375(14) 0.0317(14) 0.0272(13) -0.0063(11) -0.0077(11) 0.0063(11)
C20 0.0414(15) 0.0247(12) 0.0195(12) -0.0021(9) -0.0032(10) 0.0010(11)
C21 0.0332(13) 0.0256(12) 0.0145(10) -0.0027(9) 0.0002(9) -0.0011(10)
C22 0.0385(15) 0.0369(16) 0.0345(15) 0.0019(12) -0.0049(12) -0.0068(12)
C23 0.0460(18) 0.0410(18) 0.061(2) -0.0086(15) -0.0146(15) 0.0104(14)
C24 0.0352(13) 0.0257(12) 0.0206(12) 0.0013(9) 0.0015(10) -0.0034(10)
C25 0.0240(11) 0.0208(11) 0.0181(11) -0.0001(8) 0.0049(8) 0.0012(9)
C26 0.0232(11) 0.0272(12) 0.0234(12) 0.0022(10) 0.0051(9) 0.0028(10)
C27 0.0226(12) 0.0397(15) 0.0377(15) 0.0039(12) 0.0083(10) 0.0040(11)
C28 0.0322(14) 0.0429(16) 0.0330(14) 0.0119(12) 0.0124(11) 0.0010(12)
C29 0.0329(13) 0.0324(14) 0.0269(13) 0.0098(11) 0.0050(10) 0.0036(11)
C30 0.0249(11) 0.0224(12) 0.0222(12) 0.0030(9) 0.0043(9) 0.0011(9)
C31 0.0191(11) 0.0301(13) 0.0240(12) 0.0023(10) 0.0063(9) 0.0034(9)
C32 0.0205(11) 0.0353(14) 0.0315(13) -0.0008(11) 0.0035(10) -0.0004(10)
C33 0.0242(13) 0.0577(19) 0.0300(14) 0.0044(13) -0.0004(10) -0.0009(12)
C34 0.0232(13) 0.0516(19) 0.0459(17) 0.0203(14) 0.0065(12) 0.0108(12)
C35 0.0292(13) 0.0309(14) 0.0485(17) 0.0097(12) 0.0144(12) 0.0081(11)
C36 0.0217(11) 0.0290(13) 0.0343(14) 0.0014(11) 0.0082(10) 0.0031(10)
C37 0.0355(15) 0.0427(17) 0.0440(17) -0.0092(13) 0.0045(13) -0.0061(13)
C38 0.0439(19) 0.076(3) 0.078(3) 0.042(2) 0.0044(18) 0.0181(18)
C39 0.0367(15) 0.0391(16) 0.0403(16) -0.0106(12) 0.0102(12) 0.0002(12)
C40 0.0242(11) 0.0228(11) 0.0183(11) 0.0068(9) 0.0025(8) 0.0001(9)
C41 0.0269(12) 0.0227(12) 0.0184(11) 0.0066(9) 0.0005(9) 0.0008(9)
C42 0.0275(12) 0.0257(12) 0.0230(12) 0.0068(9) 0.0018(9) 0.0049(10)
C43 0.0253(12) 0.0346(14) 0.0248(12) 0.0118(10) -0.0002(9) 0.0005(10)
C44 0.0309(13) 0.0318(14) 0.0211(12) 0.0060(10) -0.0046(10) -0.0081(11)
C45 0.0312(12) 0.0232(12) 0.0157(10) 0.0047(9) 0.0015(9) -0.0014(10)
C46 0.0329(13) 0.0221(12) 0.0330(14) 0.0028(10) -0.0065(10) 0.0004(10)
C47 0.0237(13) 0.0485(18) 0.0512(18) 0.0153(14) -0.0024(12) 0.0010(12)
C48 0.0473(16) 0.0278(14) 0.0232(13) -0.0036(10) -0.0019(11) -0.0021(12)
C49A 0.0492(17) 0.028(2) 0.0337(16) 0.0000(14) -0.0016(14) -0.0008(15)
C50A 0.0417(17) 0.0327(17) 0.0285(15) 0.0077(13) -0.0041(13) 0.0015(14)
C51A 0.0390(17) 0.0359(18) 0.0377(17) 0.0061(14) 0.0063(14) 0.0008(14)
C52A 0.0401(19) 0.053(2) 0.073(2) 0.0175(19) 0.0055(18) -0.0056(17)
C53A 0.0470(19) 0.049(2) 0.074(2) 0.0105(18) -0.0207(18) -0.0157(16)
C54A 0.063(2) 0.0431(19) 0.049(2) 0.0044(17) -0.0175(16) -0.0217(17)
N1A 0.0565(16) 0.0348(16) 0.0285(13) 0.0027(11) -0.0076(12) -0.0108(13)
C55A 0.080(2) 0.0383(18) 0.0344(17) -0.0050(15) -0.0096(18) -0.006(2)
C56A 0.092(3) 0.046(2) 0.0403(19) 0.0042(16) 0.0195(19) -0.003(2)
C57A 0.066(2) 0.042(2) 0.048(2) -0.0043(19) 0.0172(18) 0.001(2)
N2A 0.0400(16) 0.0265(14) 0.0312(15) -0.0045(14) 0.0004(12) -0.0001(15)
C49B 0.046(5) 0.045(5) 0.051(5) 0.001(4) -0.015(4) -0.011(4)
C50B 0.050(5) 0.049(6) 0.065(5) 0.003(5) -0.019(4) -0.007(5)
C51B 0.048(6) 0.050(6) 0.077(6) 0.004(6) -0.019(5) -0.011(5)
C52B 0.047(6) 0.045(6) 0.079(6) 0.001(6) -0.009(5) -0.008(5)
C53B 0.045(5) 0.042(5) 0.064(5) 0.000(5) -0.008(4) -0.006(5)
C54B 0.045(5) 0.042(5) 0.055(5) 0.001(4) -0.012(4) -0.006(4)
N1B 0.046(5) 0.042(5) 0.053(5) 0.000(4) -0.015(4) -0.008(4)
C55B 0.042(5) 0.041(5) 0.048(5) 0.002(4) -0.014(4) -0.008(4)
C56B 0.044(5) 0.042(5) 0.045(5) 0.004(4) -0.017(4) -0.010(5)
C57B 0.040(5) 0.042(5) 0.047(5) 0.004(4) -0.016(4) -0.008(5)
N2B 0.047(5) 0.042(5) 0.047(5) 0.002(4) -0.018(4) -0.019(4)
C58A 0.046(5) 0.030(5) 0.063(3) -0.009(4) 0.025(3) 0.009(3)
C59A 0.032(4) 0.025(5) 0.070(3) -0.009(4) 0.022(3) 0.009(3)
C60A 0.044(5) 0.023(5) 0.064(3) -0.007(4) 0.012(3) 0.010(3)
C58B 0.043(5) 0.027(5) 0.067(3) -0.006(4) 0.026(3) 0.005(3)
C59B 0.039(5) 0.029(5) 0.075(3) -0.007(4) 0.019(3) 0.013(3)
C60B 0.044(5) 0.026(5) 0.068(3) -0.006(4) 0.009(3) 0.011(3)
C61A 0.045(2) 0.059(3) 0.058(3) 0.013(2) 0.015(2) 0.012(2)
C62A 0.046(3) 0.058(3) 0.059(3) 0.007(2) 0.016(2) 0.013(2)
C63A 0.042(2) 0.058(3) 0.051(2) 0.005(2) 0.013(2) 0.011(2)
C64A 0.045(2) 0.058(3) 0.043(3) 0.004(2) 0.009(2) 0.009(2)
C65A 0.045(3) 0.062(3) 0.039(2) 0.007(2) 0.004(2) 0.014(2)
C66A 0.046(2) 0.062(3) 0.043(2) 0.015(2) 0.009(2) 0.015(2)
C61B 0.040(3) 0.053(4) 0.048(4) 0.003(3) 0.003(3) -0.002(3)
C62B 0.045(4) 0.055(4) 0.057(4) 0.004(3) 0.012(3) 0.003(3)
C63B 0.043(4) 0.053(4) 0.059(4) 0.008(3) 0.015(3) 0.007(3)
C64B 0.039(3) 0.053(4) 0.058(4) 0.013(3) 0.008(3) 0.004(3)
C65B 0.039(4) 0.050(4) 0.057(4) 0.009(3) 0.003(3) 0.000(3)
C66B 0.036(3) 0.052(4) 0.051(4) 0.005(3) 0.000(3) -0.002(3)
C67A 0.035(3) 0.053(4) 0.060(4) 0.011(3) -0.007(3) -0.005(3)
C68A 0.031(3) 0.056(4) 0.062(4) 0.011(3) -0.004(3) -0.010(3)
C69A 0.035(3) 0.055(4) 0.059(4) 0.014(3) -0.002(3) -0.007(3)
C70A 0.040(3) 0.062(4) 0.053(4) 0.008(3) -0.003(3) -0.009(3)
C71A 0.040(4) 0.062(4) 0.054(4) 0.004(3) -0.003(3) -0.008(3)
C72A 0.042(3) 0.066(4) 0.060(4) 0.002(3) -0.004(3) -0.008(3)
C67B 0.044(3) 0.054(3) 0.056(3) 0.002(2) -0.005(2) -0.005(2)
C68B 0.043(3) 0.051(3) 0.058(3) 0.004(2) -0.005(3) 0.000(2)
C69B 0.040(2) 0.055(3) 0.051(3) 0.007(3) -0.001(2) -0.005(2)
C70B 0.033(2) 0.059(3) 0.035(3) 0.005(2) 0.003(2) -0.009(2)
C71B 0.037(3) 0.064(3) 0.049(3) -0.007(2) 0.002(2) -0.009(2)
C72B 0.037(2) 0.059(3) 0.054(3) -0.006(3) -0.003(2) -0.008(2)

loop_
_atom_type_symbol
_atom_type_description
_atom_type_scat_dispersion_real
_atom_type_scat_dispersion_imag
_atom_type_scat_source
C C 0.0033 0.0016 'International Tables Vol C Tables 4.2.6.8 and 6.1.1.4'
H H 0.0000 0.0000 'International Tables Vol C Tables 4.2.6.8 and 6.1.1.4'
N N 0.0061 0.0033 'International Tables Vol C Tables 4.2.6.8 and 6.1.1.4'
P P 0.1023 0.0942 'International Tables Vol C Tables 4.2.6.8 and 6.1.1.4'
Cl Cl 0.1484 0.1585 'International Tables Vol C Tables 4.2.6.8 and 6.1.1.4'
Sb Sb -0.5866 1.5461 'International Tables Vol C Tables 4.2.6.8 and 6.1.1.4'

loop_
_geom_angle_atom_site_label_1
_geom_angle_atom_site_label_2
_geom_angle_atom_site_label_3
_geom_angle
Cl2 Sb1 P1 89.73(2)
Cl2 Sb1 P2 91.502(19)
P1 Sb1 P2 83.707(18)
Cl2 Sb1 Cl3 173.30(2)
P1 Sb1 Cl3 84.187(18)
P2 Sb1 Cl3 85.040(18)
Cl1 Sb2 P2 91.88(2)
Cl1 Sb2 P1 92.348(19)
P2 Sb2 P1 83.836(18)
C1 P1 Sb1 103.68(7)
C1 P1 Sb2 105.57(7)
Sb1 P1 Sb2 84.310(18)
C25 P2 Sb2 107.68(7)
C25 P2 Sb1 108.80(7)
Sb2 P2 Sb1 84.462(18)
C6 C1 C2 118.5(2)
C6 C1 P1 120.10(17)
C2 C1 P1 121.16(17)
C3 C2 C1 119.6(2)
C3 C2 C7 118.1(2)
C1 C2 C7 122.2(2)
C4 C3 C2 121.5(2)
C4 C3 H3 119.3
C2 C3 H3 119.3
C5 C4 C3 119.2(2)
C5 C4 H4 120.4
C3 C4 H4 120.4
C4 C5 C6 121.6(2)
C4 C5 H5 119.2
C6 C5 H5 119.2
C5 C6 C1 119.4(2)
C5 C6 C16 117.2(2)
C1 C6 C16 123.4(2)
C8 C7 C12 119.5(2)
C8 C7 C2 121.6(2)
C12 C7 C2 118.8(2)
C9 C8 C7 118.7(2)
C9 C8 C13 120.2(2)
C7 C8 C13 121.1(2)
C10 C9 C8 122.5(2)
C10 C9 H9 118.7
C8 C9 H9 118.7
C9 C10 C11 117.7(3)
C9 C10 C14 121.6(3)
C11 C10 C14 120.6(3)
C10 C11 C12 122.1(3)
C10 C11 H11 119.0
C12 C11 H11 119.0
C11 C12 C7 119.1(2)
C11 C12 C15 119.9(2)
C7 C12 C15 121.0(2)
C8 C13 H13A 109.5
C8 C13 H13B 109.5
H13A C13 H13B 109.5
C8 C13 H13C 109.5
H13A C13 H13C 109.5
H13B C13 H13C 109.5
C10 C14 H14A 109.5
C10 C14 H14B 109.5
H14A C14 H14B 109.5
C10 C14 H14C 109.5
H14A C14 H14C 109.5
H14B C14 H14C 109.5
C12 C15 H15A 109.5
C12 C15 H15B 109.5
H15A C15 H15B 109.5
C12 C15 H15C 109.5
H15A C15 H15C 109.5
H15B C15 H15C 109.5
C21 C16 C17 119.2(2)
C21 C16 C6 120.4(2)
C17 C16 C6 120.1(2)
C18 C17 C16 119.0(2)
C18 C17 C22 119.1(2)
C16 C17 C22 121.9(2)
C17 C18 C19 122.5(2)
C17 C18 H18 118.8
C19 C18 H18 118.8
C20 C19 C18 117.8(2)
C20 C19 C23 120.9(3)
C18 C19 C23 121.3(3)
C19 C20 C21 122.2(2)
C19 C20 H20 118.9
C21 C20 H20 118.9
C20 C21 C16 119.2(2)
C20 C21 C24 118.3(2)
C16 C21 C24 122.5(2)
C17 C22 H22A 109.5
C17 C22 H22B 109.5
H22A C22 H22B 109.5
C17 C22 H22C 109.5
H22A C22 H22C 109.5
H22B C22 H22C 109.5
C19 C23 H23A 109.5
C19 C23 H23B 109.5
H23A C23 H23B 109.5
C19 C23 H23C 109.5
H23A C23 H23C 109.5
H23B C23 H23C 109.5
C21 C24 H24A 109.5
C21 C24 H24B 109.5
H24A C24 H24B 109.5
C21 C24 H24C 109.5
H24A C24 H24C 109.5
H24B C24 H24C 109.5
C26 C25 C30 118.1(2)
C26 C25 P2 118.24(17)
C30 C25 P2 122.74(17)
C27 C26 C25 120.2(2)
C27 C26 C31 117.0(2)
C25 C26 C31 122.8(2)
C28 C27 C26 120.9(2)
C28 C27 H27 119.5
C26 C27 H27 119.5
C29 C28 C27 119.7(2)
C29 C28 H28 120.2
C27 C28 H28 120.2
C28 C29 C30 121.1(2)
C28 C29 H29 119.5
C30 C29 H29 119.5
C29 C30 C25 120.1(2)
C29 C30 C40 115.3(2)
C25 C30 C40 124.7(2)
C36 C31 C32 119.9(2)
C36 C31 C26 119.9(2)
C32 C31 C26 120.1(2)
C33 C32 C31 118.4(2)
C33 C32 C37 120.4(2)
C31 C32 C37 121.2(2)
C34 C33 C32 122.3(3)
C34 C33 H33 118.8
C32 C33 H33 118.8
C33 C34 C35 118.0(2)
C33 C34 C38 121.1(3)
C35 C34 C38 120.9(3)
C36 C35 C34 122.2(3)
C36 C35 H35 118.9
C34 C35 H35 118.9
C35 C36 C31 119.1(2)
C35 C36 C39 119.7(2)
C31 C36 C39 121.1(2)
C32 C37 H37A 109.5
C32 C37 H37B 109.5
H37A C37 H37B 109.5
C32 C37 H37C 109.5
H37A C37 H37C 109.5
H37B C37 H37C 109.5
C34 C38 H38A 109.5
C34 C38 H38B 109.5
H38A C38 H38B 109.5
C34 C38 H38C 109.5
H38A C38 H38C 109.5
H38B C38 H38C 109.5
C36 C39 H39A 109.5
C36 C39 H39B 109.5
H39A C39 H39B 109.5
C36 C39 H39C 109.5
H39A C39 H39C 109.5
H39B C39 H39C 109.5
C45 C40 C41 119.9(2)
C45 C40 C30 120.7(2)
C41 C40 C30 119.3(2)
C42 C41 C40 119.0(2)
C42 C41 C46 119.4(2)
C40 C41 C46 121.6(2)
C43 C42 C41 121.8(2)
C43 C42 H42 119.1
C41 C42 H42 119.1
C42 C43 C44 118.2(2)
C42 C43 C47 121.2(2)
C44 C43 C47 120.7(2)
C43 C44 C45 122.2(2)
C43 C44 H44 118.9
C45 C44 H44 118.9
C44 C45 C40 119.0(2)
C44 C45 C48 119.7(2)
C40 C45 C48 121.3(2)
C41 C46 H46A 109.5
C41 C46 H46B 109.5
H46A C46 H46B 109.5
C41 C46 H46C 109.5
H46A C46 H46C 109.5
H46B C46 H46C 109.5
C43 C47 H47A 109.5
C43 C47 H47B 109.5
H47A C47 H47B 109.5
C43 C47 H47C 109.5
H47A C47 H47C 109.5
H47B C47 H47C 109.5
C45 C48 H48A 109.5
C45 C48 H48B 109.5
H48A C48 H48B 109.5
C45 C48 H48C 109.5
H48A C48 H48C 109.5
H48B C48 H48C 109.5
N2A C49A N1A 120.8(4)
N2A C49A C50A 118.9(4)
N1A C49A C50A 120.3(4)
C49A C50A C51A 114.3(3)
C49A C50A H50A 108.7
C51A C50A H50A 108.7
C49A C50A H50B 108.7
C51A C50A H50B 108.7
H50A C50A H50B 107.6
C52A C51A C50A 116.0(3)
C52A C51A H51A 108.3
C50A C51A H51A 108.3
C52A C51A H51B 108.3
C50A C51A H51B 108.3
H51A C51A H51B 107.4
C51A C52A C53A 114.1(3)
C51A C52A H52A 108.7
C53A C52A H52A 108.7
C51A C52A H52B 108.7
C53A C52A H52B 108.7
H52A C52A H52B 107.6
C52A C53A C54A 114.2(3)
C52A C53A H53A 108.7
C54A C53A H53A 108.7
C52A C53A H53B 108.7
C54A C53A H53B 108.7
H53A C53A H53B 107.6
N1A C54A C53A 112.1(3)
N1A C54A H54A 109.2
C53A C54A H54A 109.2
N1A C54A H54B 109.2
C53A C54A H54B 109.2
H54A C54A H54B 107.9
C49A N1A C54A 122.4(3)
C49A N1A C55A 123.6(4)
C54A N1A C55A 114.0(3)
N1A C55A C56A 109.9(3)
N1A C55A H55A 109.7
C56A C55A H55A 109.7
N1A C55A H55B 109.7
C56A C55A H55B 109.7
H55A C55A H55B 108.2
C57A C56A C55A 112.3(4)
C57A C56A H56A 109.1
C55A C56A H56A 109.1
C57A C56A H56B 109.1
C55A C56A H56B 109.1
H56A C56A H56B 107.9
N2A C57A C56A 108.0(3)
N2A C57A H57A 110.1
C56A C57A H57A 110.1
N2A C57A H57B 110.1
C56A C57A H57B 110.1
H57A C57A H57B 108.4
C49A N2A C57A 122.1(3)
C49A N2A H2A 119.0
C57A N2A H2A 119.0
N1B C49B N2B 118.9(11)
N1B C49B C50B 116.6(11)
N2B C49B C50B 124.4(12)
C49B C50B C51B 113.3(12)
C49B C50B H50C 108.9
C51B C50B H50C 108.9
C49B C50B H50D 108.9
C51B C50B H50D 108.9
H50C C50B H50D 107.7
C52B C51B C50B 119.9(13)
C52B C51B H51C 107.3
C50B C51B H51C 107.3
C52B C51B H51D 107.3
C50B C51B H51D 107.3
H51C C51B H51D 106.9
C51B C52B C53B 113.9(11)
C51B C52B H52C 108.8
C53B C52B H52C 108.8
C51B C52B H52D 108.8
C53B C52B H52D 108.8
H52C C52B H52D 107.7
C52B C53B C54B 111.9(11)
C52B C53B H53C 109.2
C54B C53B H53C 109.2
C52B C53B H53D 109.2
C54B C53B H53D 109.2
H53C C53B H53D 107.9
N1B C54B C53B 112.3(12)
N1B C54B H54C 109.1
C53B C54B H54C 109.1
N1B C54B H54D 109.1
C53B C54B H54D 109.1
H54C C54B H54D 107.9
C49B N1B C55B 124.0(10)
C49B N1B C54B 125.2(12)
C55B N1B C54B 110.0(11)
N1B C55B C56B 114.9(10)
N1B C55B H55C 108.5
C56B C55B H55C 108.5
N1B C55B H55D 108.5
C56B C55B H55D 108.5
H55C C55B H55D 107.5
C57B C56B C55B 111.6(12)
C57B C56B H56C 109.3
C55B C56B H56C 109.3
C57B C56B H56D 109.3
C55B C56B H56D 109.3
H56C C56B H56D 108.0
N2B C57B C56B 109.2(11)
N2B C57B H57C 109.8
C56B C57B H57C 109.8
N2B C57B H57D 109.8
C56B C57B H57D 109.8
H57C C57B H57D 108.3
C49B N2B C57B 117.0(11)
C49B N2B H2B 121.5
C57B N2B H2B 121.5
C59A C58A C60B 120.0
C59A C58A H58A 120.0
C60B C58A H58A 120.0
C60A C59A C58A 120.0
C60A C59A H59A 120.0
C58A C59A H59A 120.0
C59A C60A C58B 120.0
C59A C60A H60A 120.0
C58B C60A H60A 120.0
C60A C58B C59B 120.0
C60A C58B H58B 120.0
C59B C58B H58B 120.0
C58B C59B C60B 120.0
C58B C59B H59B 120.0
C60B C59B H59B 120.0
C59B C60B C58A 120.0
C59B C60B H60B 120.0
C58A C60B H60B 120.0
C62A C61A C66A 120.0
C62A C61A H61A 120.0
C66A C61A H61A 120.0
C61A C62A C63A 120.0
C61A C62A H62A 120.0
C63A C62A H62A 120.0
C64A C63A C62A 120.0
C64A C63A H63A 120.0
C62A C63A H63A 120.0
C63A C64A C65A 120.0
C63A C64A H64A 120.0
C65A C64A H64A 120.0
C66A C65A C64A 120.0
C66A C65A H65A 120.0
C64A C65A H65A 120.0
C65A C66A C61A 120.0
C65A C66A H66A 120.0
C61A C66A H66A 120.0
C62B C61B C66B 120.0
C62B C61B H61B 120.0
C66B C61B H61B 120.0
C61B C62B C63B 120.0
C61B C62B H62B 120.0
C63B C62B H62B 120.0
C64B C63B C62B 120.0
C64B C63B H63B 120.0
C62B C63B H63B 120.0
C65B C64B C63B 120.0
C65B C64B H64B 120.0
C63B C64B H64B 120.0
C64B C65B C66B 120.0
C64B C65B H65B 120.0
C66B C65B H65B 120.0
C65B C66B C61B 120.0
C65B C66B H66B 120.0
C61B C66B H66B 120.0
C68A C67A C72A 120.0
C68A C67A H67A 120.0
C72A C67A H67A 120.0
C67A C68A C69A 120.0
C67A C68A H68A 120.0
C69A C68A H68A 120.0
C68A C69A C70A 120.0
C68A C69A H69A 120.0
C70A C69A H69A 120.0
C71A C70A C69A 120.0
C71A C70A H70A 120.0
C69A C70A H70A 120.0
C72A C71A C70A 120.0
C72A C71A H71A 120.0
C70A C71A H71A 120.0
C71A C72A C67A 120.0
C71A C72A H72A 120.0
C67A C72A H72A 120.0
C68B C67B C72B 120.0
C68B C67B H67B 120.0
C72B C67B H67B 120.0
C69B C68B C67B 120.0
C69B C68B H68B 120.0
C67B C68B H68B 120.0
C70B C69B C68B 120.0
C70B C69B H69B 120.0
C68B C69B H69B 120.0
C69B C70B C71B 120.0
C69B C70B H70B 120.0
C71B C70B H70B 120.0
C70B C71B C72B 120.0
C70B C71B H71B 120.0
C72B C71B H71B 120.0
C71B C72B C67B 120.0
C71B C72B H72B 120.0
C67B C72B H72B 120.0

loop_
_geom_bond_atom_site_label_1
_geom_bond_atom_site_label_2
_geom_bond_distance
Sb1 Cl2 2.5415(6)
Sb1 P1 2.5502(6)
Sb1 P2 2.5537(6)
Sb1 Cl3 2.8131(6)
Sb2 Cl1 2.4816(6)
Sb2 P2 2.5433(6)
Sb2 P1 2.5542(6)
P1 C1 1.855(2)
P2 C25 1.858(2)
C1 C6 1.415(3)
C1 C2 1.415(3)
C2 C3 1.397(3)
C2 C7 1.495(3)
C3 C4 1.378(4)
C3 H3 0.9500
C4 C5 1.378(4)
C4 H4 0.9500
C5 C6 1.400(3)
C5 H5 0.9500
C6 C16 1.494(3)
C7 C8 1.405(3)
C7 C12 1.408(4)
C8 C9 1.389(4)
C8 C13 1.511(4)
C9 C10 1.385(4)
C9 H9 0.9500
C10 C11 1.386(4)
C10 C14 1.509(4)
C11 C12 1.389(4)
C11 H11 0.9500
C12 C15 1.503(4)
C13 H13A 0.9800
C13 H13B 0.9800
C13 H13C 0.9800
C14 H14A 0.9800
C14 H14B 0.9800
C14 H14C 0.9800
C15 H15A 0.9800
C15 H15B 0.9800
C15 H15C 0.9800
C16 C21 1.410(3)
C16 C17 1.411(3)
C17 C18 1.387(4)
C17 C22 1.512(4)
C18 C19 1.388(4)
C18 H18 0.9500
C19 C20 1.382(4)
C19 C23 1.511(4)
C20 C21 1.393(3)
C20 H20 0.9500
C21 C24 1.504(3)
C22 H22A 0.9800
C22 H22B 0.9800
C22 H22C 0.9800
C23 H23A 0.9800
C23 H23B 0.9800
C23 H23C 0.9800
C24 H24A 0.9800
C24 H24B 0.9800
C24 H24C 0.9800
C25 C26 1.414(3)
C25 C30 1.418(3)
C26 C27 1.397(3)
C26 C31 1.498(3)
C27 C28 1.383(4)
C27 H27 0.9500
C28 C29 1.379(4)
C28 H28 0.9500
C29 C30 1.397(3)
C29 H29 0.9500
C30 C40 1.502(3)
C31 C36 1.401(3)
C31 C32 1.406(3)
C32 C33 1.393(4)
C32 C37 1.505(4)
C33 C34 1.379(4)
C33 H33 0.9500
C34 C35 1.385(4)
C34 C38 1.510(4)
C35 C36 1.381(4)
C35 H35 0.9500
C36 C39 1.500(4)
C37 H37A 0.9800
C37 H37B 0.9800
C37 H37C 0.9800
C38 H38A 0.9800
C38 H38B 0.9800
C38 H38C 0.9800
C39 H39A 0.9800
C39 H39B 0.9800
C39 H39C 0.9800
C40 C45 1.402(3)
C40 C41 1.408(3)
C41 C42 1.397(3)
C41 C46 1.504(3)
C42 C43 1.386(3)
C42 H42 0.9500
C43 C44 1.387(4)
C43 C47 1.509(3)
C44 C45 1.391(3)
C44 H44 0.9500
C45 C48 1.507(3)
C46 H46A 0.9800
C46 H46B 0.9800
C46 H46C 0.9800
C47 H47A 0.9800
C47 H47B 0.9800
C47 H47C 0.9800
C48 H48A 0.9800
C48 H48B 0.9800
C48 H48C 0.9800
C49A N2A 1.314(5)
C49A N1A 1.323(4)
C49A C50A 1.500(5)
C50A C51A 1.520(5)
C50A H50A 0.9900
C50A H50B 0.9900
C51A C52A 1.506(5)
C51A H51A 0.9900
C51A H51B 0.9900
C52A C53A 1.509(6)
C52A H52A 0.9900
C52A H52B 0.9900
C53A C54A 1.518(6)
C53A H53A 0.9900
C53A H53B 0.9900
C54A N1A 1.467(5)
C54A H54A 0.9900
C54A H54B 0.9900
N1A C55A 1.471(5)
C55A C56A 1.509(6)
C55A H55A 0.9900
C55A H55B 0.9900
C56A C57A 1.491(6)
C56A H56A 0.9900
C56A H56B 0.9900
C57A N2A 1.439(5)
C57A H57A 0.9900
C57A H57B 0.9900
N2A H2A 0.8800
C49B N1B 1.325(8)
C49B N2B 1.352(10)
C49B C50B 1.506(10)
C50B C51B 1.520(10)
C50B H50C 0.9900
C50B H50D 0.9900
C51B C52B 1.495(10)
C51B H51C 0.9900
C51B H51D 0.9900
C52B C53B 1.517(10)
C52B H52C 0.9900
C52B H52D 0.9900
C53B C54B 1.519(11)
C53B H53C 0.9900
C53B H53D 0.9900
C54B N1B 1.474(10)
C54B H54C 0.9900
C54B H54D 0.9900
N1B C55B 1.451(10)
C55B C56B 1.492(11)
C55B H55C 0.9900
C55B H55D 0.9900
C56B C57B 1.484(10)
C56B H56C 0.9900
C56B H56D 0.9900
C57B N2B 1.467(10)
C57B H57C 0.9900
C57B H57D 0.9900
N2B H2B 0.8800
C58A C59A 1.3900
C58A C60B 1.3900
C58A H58A 0.9500
C59A C60A 1.3900
C59A H59A 0.9500
C60A C58B 1.3900
C60A H60A 0.9500
C58B C59B 1.3900
C58B H58B 0.9500
C59B C60B 1.3900
C59B H59B 0.9500
C60B H60B 0.9500
C61A C62A 1.3900
C61A C66A 1.3900
C61A H61A 0.9500
C62A C63A 1.3900
C62A H62A 0.9500
C63A C64A 1.3900
C63A H63A 0.9500
C64A C65A 1.3900
C64A H64A 0.9500
C65A C66A 1.3900
C65A H65A 0.9500
C66A H66A 0.9500
C61B C62B 1.3900
C61B C66B 1.3900
C61B H61B 0.9500
C62B C63B 1.3900
C62B H62B 0.9500
C63B C64B 1.3900
C63B H63B 0.9500
C64B C65B 1.3900
C64B H64B 0.9500
C65B C66B 1.3900
C65B H65B 0.9500
C66B H66B 0.9500
C67A C68A 1.3900
C67A C72A 1.3900
C67A H67A 0.9500
C68A C69A 1.3900
C68A H68A 0.9500
C69A C70A 1.3900
C69A H69A 0.9500
C70A C71A 1.3900
C70A H70A 0.9500
C71A C72A 1.3900
C71A H71A 0.9500
C72A H72A 0.9500
C67B C68B 1.3900
C67B C72B 1.3900
C67B H67B 0.9500
C68B C69B 1.3900
C68B H68B 0.9500
C69B C70B 1.3900
C69B H69B 0.9500
C70B C71B 1.3900
C70B H70B 0.9500
C71B C72B 1.3900
C71B H71B 0.9500
C72B H72B 0.9500

loop_
_geom_torsion_atom_site_label_1
_geom_torsion_atom_site_label_2
_geom_torsion_atom_site_label_3
_geom_torsion_atom_site_label_4
_geom_torsion
Sb1 P1 C1 C6 -49.28(19)
Sb2 P1 C1 C6 -137.09(17)
Sb1 P1 C1 C2 136.65(17)
Sb2 P1 C1 C2 48.83(19)
C6 C1 C2 C3 6.2(3)
P1 C1 C2 C3 -179.66(18)
C6 C1 C2 C7 -170.1(2)
P1 C1 C2 C7 4.1(3)
C1 C2 C3 C4 -1.9(4)
C7 C2 C3 C4 174.5(2)
C2 C3 C4 C5 -2.4(4)
C3 C4 C5 C6 2.4(4)
C4 C5 C6 C1 1.9(4)
C4 C5 C6 C16 -174.6(2)
C2 C1 C6 C5 -6.1(3)
P1 C1 C6 C5 179.61(18)
C2 C1 C6 C16 170.1(2)
P1 C1 C6 C16 -4.1(3)
C3 C2 C7 C8 74.5(3)
C1 C2 C7 C8 -109.2(3)
C3 C2 C7 C12 -101.5(3)
C1 C2 C7 C12 74.8(3)
C12 C7 C8 C9 -5.3(3)
C2 C7 C8 C9 178.7(2)
C12 C7 C8 C13 175.6(2)
C2 C7 C8 C13 -0.4(3)
C7 C8 C9 C10 0.5(4)
C13 C8 C9 C10 179.6(2)
C8 C9 C10 C11 3.7(4)
C8 C9 C10 C14 -174.0(3)
C9 C10 C11 C12 -3.2(4)
C14 C10 C11 C12 174.5(3)
C10 C11 C12 C7 -1.5(4)
C10 C11 C12 C15 175.6(3)
C8 C7 C12 C11 5.8(3)
C2 C7 C12 C11 -178.1(2)
C8 C7 C12 C15 -171.2(2)
C2 C7 C12 C15 4.9(3)
C5 C6 C16 C21 106.6(3)
C1 C6 C16 C21 -69.7(3)
C5 C6 C16 C17 -67.8(3)
C1 C6 C16 C17 115.8(3)
C21 C16 C17 C18 1.6(3)
C6 C16 C17 C18 176.1(2)
C21 C16 C17 C22 -177.3(2)
C6 C16 C17 C22 -2.8(3)
C16 C17 C18 C19 -1.8(4)
C22 C17 C18 C19 177.1(2)
C17 C18 C19 C20 0.5(4)
C17 C18 C19 C23 -178.9(3)
C18 C19 C20 C21 1.0(4)
C23 C19 C20 C21 -179.6(2)
C19 C20 C21 C16 -1.2(3)
C19 C20 C21 C24 -179.4(2)
C17 C16 C21 C20 -0.1(3)
C6 C16 C21 C20 -174.7(2)
C17 C16 C21 C24 178.0(2)
C6 C16 C21 C24 3.5(3)
Sb2 P2 C25 C26 149.62(16)
Sb1 P2 C25 C26 59.53(19)
Sb2 P2 C25 C30 -41.8(2)
Sb1 P2 C25 C30 -131.89(18)
C30 C25 C26 C27 -0.5(3)
P2 C25 C26 C27 168.65(19)
C30 C25 C26 C31 -179.0(2)
P2 C25 C26 C31 -9.9(3)
C25 C26 C27 C28 -1.1(4)
C31 C26 C27 C28 177.5(2)
C26 C27 C28 C29 2.0(4)
C27 C28 C29 C30 -1.4(4)
C28 C29 C30 C25 -0.2(4)
C28 C29 C30 C40 179.7(2)
C26 C25 C30 C29 1.1(3)
P2 C25 C30 C29 -167.48(19)
C26 C25 C30 C40 -178.8(2)
P2 C25 C30 C40 12.6(3)
C27 C26 C31 C36 -93.1(3)
C25 C26 C31 C36 85.5(3)
C27 C26 C31 C32 82.8(3)
C25 C26 C31 C32 -98.6(3)
C36 C31 C32 C33 -3.0(3)
C26 C31 C32 C33 -178.9(2)
C36 C31 C32 C37 177.1(2)
C26 C31 C32 C37 1.2(3)
C31 C32 C33 C34 0.9(4)
C37 C32 C33 C34 -179.2(2)
C32 C33 C34 C35 1.8(4)
C32 C33 C34 C38 -174.9(3)
C33 C34 C35 C36 -2.5(4)
C38 C34 C35 C36 174.2(3)
C34 C35 C36 C31 0.4(4)
C34 C35 C36 C39 -179.8(2)
C32 C31 C36 C35 2.4(3)
C26 C31 C36 C35 178.3(2)
C32 C31 C36 C39 -177.4(2)
C26 C31 C36 C39 -1.5(3)
C29 C30 C40 C45 100.9(3)
C25 C30 C40 C45 -79.2(3)
C29 C30 C40 C41 -74.6(3)
C25 C30 C40 C41 105.3(3)
C45 C40 C41 C42 2.1(3)
C30 C40 C41 C42 177.7(2)
C45 C40 C41 C46 -178.2(2)
C30 C40 C41 C46 -2.7(3)
C40 C41 C42 C43 -1.1(3)
C46 C41 C42 C43 179.2(2)
C41 C42 C43 C44 -0.2(3)
C41 C42 C43 C47 -178.9(2)
C42 C43 C44 C45 0.7(3)
C47 C43 C44 C45 179.3(2)
C43 C44 C45 C40 0.3(3)
C43 C44 C45 C48 -179.5(2)
C41 C40 C45 C44 -1.7(3)
C30 C40 C45 C44 -177.2(2)
C41 C40 C45 C48 178.1(2)
C30 C40 C45 C48 2.6(3)
N2A C49A C50A C51A 119.9(5)
N1A C49A C50A C51A -59.7(6)
C49A C50A C51A C52A 78.8(4)
C50A C51A C52A C53A -60.6(4)
C51A C52A C53A C54A 60.1(5)
C52A C53A C54A N1A -81.2(4)
N2A C49A N1A C54A 172.2(5)
C50A C49A N1A C54A -8.2(6)
N2A C49A N1A C55A -8.5(7)
C50A C49A N1A C55A 171.0(4)
C53A C54A N1A C49A 72.5(5)
C53A C54A N1A C55A -106.8(4)
C49A N1A C55A C56A -10.3(6)
C54A N1A C55A C56A 169.0(4)
N1A C55A C56A C57A 42.2(5)
C55A C56A C57A N2A -55.1(5)
N1A C49A N2A C57A -6.9(8)
C50A C49A N2A C57A 173.5(4)
C56A C57A N2A C49A 38.4(6)
N1B C49B C50B C51B -62(2)
N2B C49B C50B C51B 121(2)
C49B C50B C51B C52B 79(2)
C50B C51B C52B C53B -59(2)
C51B C52B C53B C54B 57.9(19)
C52B C53B C54B N1B -82.0(17)
N2B C49B N1B C55B 5(4)
C50B C49B N1B C55B -173(3)
N2B C49B N1B C54B 174(2)
C50B C49B N1B C54B -4(3)
C53B C54B N1B C49B 73(3)
C53B C54B N1B C55B -117(2)
C49B N1B C55B C56B -5(5)
C54B N1B C55B C56B -176(2)
N1B C55B C56B C57B 30(4)
C55B C56B C57B N2B -52(2)
N1B C49B N2B C57B -30(3)
C50B C49B N2B C57B 147.1(18)
C56B C57B N2B C49B 54(2)
C60B C58A C59A C60A 0.0
C58A C59A C60A C58B 0.0
C59A C60A C58B C59B 0.0
C60A C58B C59B C60B 0.0
C58B C59B C60B C58A 0.0
C59A C58A C60B C59B 0.0
C66A C61A C62A C63A 0.0
C61A C62A C63A C64A 0.0
C62A C63A C64A C65A 0.0
C63A C64A C65A C66A 0.0
C64A C65A C66A C61A 0.0
C62A C61A C66A C65A 0.0
C66B C61B C62B C63B 0.0
C61B C62B C63B C64B 0.0
C62B C63B C64B C65B 0.0
C63B C64B C65B C66B 0.0
C64B C65B C66B C61B 0.0
C62B C61B C66B C65B 0.0
C72A C67A C68A C69A 0.0
C67A C68A C69A C70A 0.0
C68A C69A C70A C71A 0.0
C69A C70A C71A C72A 0.0
C70A C71A C72A C67A 0.0
C68A C67A C72A C71A 0.0
C72B C67B C68B C69B 0.0
C67B C68B C69B C70B 0.0
C68B C69B C70B C71B 0.0
C69B C70B C71B C72B 0.0
C70B C71B C72B C67B 0.0
C68B C67B C72B C71B 0.0
